data_7050760
loop_
_publ_author_name
'Masci, Bernardo'
'Nierlich, Martine'
'Thu\'ery, Pierre'

_publ_section_title
;
 Trigonal versus tetragonal or pentagonal coordination of the uranyl
 ion by hexahomotrioxacalix[3]arenes: solid state and solution
 investigations
;
_journal_issue 1
_journal_name_full 'New Journal of Chemistry'
_journal_page_first 120
_journal_paper_doi 10.1039/b108947c
_journal_volume 26
_journal_year 2002
_chemical_formula_sum 'C44 H69 N O11 U'
_chemical_formula_weight 1026.03
_space_group_IT_number 62
_symmetry_cell_setting orthorhombic
_symmetry_space_group_name_Hall '-P 2ac 2n'
_symmetry_space_group_name_H-M 'P n m a'
_atom_sites_solution_hydrogens geom
_atom_sites_solution_primary direct
_atom_sites_solution_secondary difmap
_audit_creation_method SHELXL-97
_cell_angle_alpha 90.00
_cell_angle_beta 90.00
_cell_angle_gamma 90.00
_cell_formula_units_Z 4
_cell_length_a 19.3226(7)
_cell_length_b 16.4355(7)
_cell_length_c 14.1831(5)
_cell_measurement_reflns_used 29971
_cell_measurement_temperature 100(2)
_cell_measurement_theta_max 25.68
_cell_measurement_theta_min 3.05
_cell_volume 4504.2(3)
_computing_cell_refinement 'DENZO-SMN (Otwinowski & Minor, 1997)'
_computing_data_collection 'Kappa-CCD software (Nonius B.V., 1998)'
_computing_data_reduction 'DENZO-SMN (Otwinowski & Minor, 1997)'
_computing_molecular_graphics 'SHELXTL (Sheldrick, 1999)'
_computing_publication_material 'SHELXTL (Sheldrick, 1999)'
_computing_structure_refinement 'SHELXL-97 (Sheldrick, 1997)'
_computing_structure_solution 'SHELXS-97 (Sheldrick, 1990)'
_diffrn_ambient_temperature 100(2)
_diffrn_detector_area_resol_mean 18
_diffrn_measured_fraction_theta_full 0.997
_diffrn_measured_fraction_theta_max 0.997
_diffrn_measurement_device_type 'Nonius Kappa-CCD'
_diffrn_measurement_method '\f scans'
_diffrn_radiation_monochromator graphite
_diffrn_radiation_source 'fine-focus sealed tube'
_diffrn_radiation_type MoK\a
_diffrn_radiation_wavelength 0.71073
_diffrn_reflns_av_R_equivalents 0.0975
_diffrn_reflns_av_sigmaI/netI 0.0534
_diffrn_reflns_limit_h_max 23
_diffrn_reflns_limit_h_min -23
_diffrn_reflns_limit_k_max 20
_diffrn_reflns_limit_k_min -19
_diffrn_reflns_limit_l_max 17
_diffrn_reflns_limit_l_min -17
_diffrn_reflns_number 29971
_diffrn_reflns_theta_full 25.68
_diffrn_reflns_theta_max 25.68
_diffrn_reflns_theta_min 3.05
_diffrn_standards_decay_% 0
_exptl_absorpt_coefficient_mu 3.661
_exptl_absorpt_correction_T_max 0.746
_exptl_absorpt_correction_T_min 0.476
_exptl_absorpt_correction_type empirical
_exptl_absorpt_process_details 'program DELABS from PLATON (Spek, 2000)'
_exptl_crystal_colour 'translucent intense orange'
_exptl_crystal_density_diffrn 1.513
_exptl_crystal_density_meas ?
_exptl_crystal_description platelet
_exptl_crystal_F_000 2080
_exptl_crystal_size_max 0.20
_exptl_crystal_size_mid 0.10
_exptl_crystal_size_min 0.08
_refine_diff_density_max 1.247
_refine_diff_density_min -0.687
_refine_diff_density_rms 0.138
_refine_ls_extinction_method none
_refine_ls_goodness_of_fit_ref 1.107
_refine_ls_hydrogen_treatment mixed
_refine_ls_matrix_type full
_refine_ls_number_parameters 310
_refine_ls_number_reflns 4428
_refine_ls_number_restraints 82
_refine_ls_restrained_S_all 1.119
_refine_ls_R_factor_all 0.0768
_refine_ls_R_factor_gt 0.0470
_refine_ls_shift/su_max 0.001
_refine_ls_shift/su_mean 0.000
_refine_ls_structure_factor_coef Fsqd
_refine_ls_weighting_details 'calc w=1/[\s^2^(Fo^2^)+(0.0523P)^2^+18.6722P] where P=(Fo^2^+2Fc^2^)/3'
_refine_ls_weighting_scheme calc
_refine_ls_wR_factor_gt 0.1164
_refine_ls_wR_factor_ref 0.1292
_reflns_number_gt 3042
_reflns_number_total 4428
_reflns_threshold_expression >2sigma(I)
_cod_data_source_file b108947c.txt
_cod_data_source_block 7
_cod_original_sg_symbol_H-M Pnma
_cod_database_code 7050760

loop_
_symmetry_equiv_pos_as_xyz
'x, y, z'
'-x+1/2, -y, z+1/2'
'-x, y+1/2, -z'
'x+1/2, -y+1/2, -z+1/2'
'-x, -y, -z'
'x-1/2, y, -z-1/2'
'x, -y-1/2, z'
'-x-1/2, y-1/2, z-1/2'

loop_
_atom_site_label
_atom_site_type_symbol
_atom_site_fract_x
_atom_site_fract_y
_atom_site_fract_z
_atom_site_U_iso_or_equiv
_atom_site_adp_type
_atom_site_occupancy
_atom_site_symmetry_multiplicity
_atom_site_calc_flag
_atom_site_refinement_flags
_atom_site_disorder_assembly
_atom_site_disorder_group
U U 0.700778(18) 0.2500 0.24600(3) 0.02732(14) Uani 1 2 d S . .
O1 O 0.6378(4) 0.2500 0.1134(5) 0.043(2) Uani 1 2 d S . .
O2 O 0.7184(3) 0.1077(3) 0.1379(3) 0.0431(15) Uani 1 1 d . . .
O3 O 0.7264(3) 0.1439(3) 0.3383(3) 0.0327(12) Uani 1 1 d . . .
O4 O 0.8542(4) 0.2500 0.4040(5) 0.0338(17) Uani 1 2 d S . .
O5 O 0.6178(4) 0.2500 0.2998(5) 0.0365(18) Uani 1 2 d S . .
O6 O 0.7867(3) 0.2500 0.1987(5) 0.0277(16) Uani 1 2 d S . .
C1 C 0.6748(5) 0.2500 0.0335(7) 0.034(3) Uani 1 2 d S . .
C2 C 0.6961(4) 0.1761(5) -0.0071(5) 0.0311(16) Uani 1 1 d . . .
C3 C 0.7327(4) 0.1775(4) -0.0904(5) 0.0300(16) Uani 1 1 d . . .
H3A H 0.7461 0.1284 -0.1175 0.036 Uiso 1 1 calc R . .
C4 C 0.7504(5) 0.2500 -0.1357(6) 0.024(2) Uani 1 2 d S . .
C5 C 0.7869(5) 0.2500 -0.2334(7) 0.032(2) Uani 1 2 d S . .
C6 C 0.8309(7) 0.1758(7) -0.2469(8) 0.082(3) Uani 1 1 d U . .
H6A H 0.8524 0.1778 -0.3078 0.123 Uiso 1 1 calc R . .
H6B H 0.8026 0.1280 -0.2424 0.123 Uiso 1 1 calc R . .
H6C H 0.8660 0.1742 -0.1990 0.123 Uiso 1 1 calc R . .
C7 C 0.7310(9) 0.2500 -0.3076(11) 0.080(5) Uani 1 2 d SU . .
H7A H 0.7501 0.2500 -0.3703 0.120 Uiso 1 2 d S . .
H7B H 0.7014 0.2023 -0.3012 0.120 Uiso 0.50 1 d P . .
C9 C 0.6827(5) 0.1001(5) 0.0481(5) 0.045(2) Uani 1 1 d . . .
H9A H 0.6334 0.0933 0.0584 0.054 Uiso 1 1 calc R . .
H9B H 0.6997 0.0531 0.0139 0.054 Uiso 1 1 calc R . .
C10 C 0.7253(4) 0.0319(5) 0.1880(5) 0.0354(18) Uani 1 1 d . . .
H10A H 0.7334 -0.0122 0.1438 0.042 Uiso 1 1 calc R . .
H10B H 0.6830 0.0202 0.2223 0.042 Uiso 1 1 calc R . .
C11 C 0.7855(4) 0.0386(5) 0.2559(5) 0.0330(16) Uani 1 1 d . . .
C12 C 0.7830(4) 0.0966(5) 0.3276(5) 0.0319(17) Uani 1 1 d . . .
C13 C 0.8400(4) 0.1071(5) 0.3862(5) 0.0311(17) Uani 1 1 d . . .
C14 C 0.8968(4) 0.0561(5) 0.3761(5) 0.0319(16) Uani 1 1 d . . .
H14A H 0.9340 0.0625 0.4171 0.038 Uiso 1 1 calc R . .
C15 C 0.9006(4) -0.0049(5) 0.3067(5) 0.0374(18) Uani 1 1 d . . .
C16 C 0.8438(4) -0.0103(5) 0.2462(5) 0.0360(16) Uani 1 1 d . . .
H16A H 0.8449 -0.0482 0.1976 0.043 Uiso 1 1 calc R . .
C17 C 0.9650(4) -0.0593(6) 0.2954(7) 0.044(2) Uani 1 1 d . . .
C18A C 0.9702(11) -0.1145(15) 0.3928(15) 0.063(6) Uani 0.490(16) 1 d PU . .
C18B C 1.0210(13) -0.0496(17) 0.3806(18) 0.085(8) Uani 0.510(16) 1 d PU . .
C19A C 1.0289(10) -0.0070(13) 0.2941(19) 0.062(6) Uani 0.490(16) 1 d PU . .
C19B C 1.0056(11) -0.0318(14) 0.2073(16) 0.069(7) Uani 0.510(16) 1 d PU . .
C20A C 0.9598(12) -0.1152(17) 0.2087(18) 0.070(7) Uani 0.490(16) 1 d PU . .
C20B C 0.9445(11) -0.1457(14) 0.2831(19) 0.070(7) Uani 0.510(16) 1 d PU . .
C21 C 0.8402(4) 0.1765(5) 0.4564(5) 0.0353(18) Uani 1 1 d . . .
H21A H 0.7957 0.1803 0.4877 0.042 Uiso 1 1 calc R . .
H21B H 0.8756 0.1679 0.5038 0.042 Uiso 1 1 calc R . .
N N 0.9309(6) 0.2500 0.2051(9) 0.090(6) Uani 1 2 d S . .
C22 C 0.9425(7) 0.1733(10) 0.1431(11) 0.108(4) Uani 1 1 d DU . .
H22A H 0.9920 0.1637 0.1400 0.129 Uiso 1 1 calc R . .
H22B H 0.9223 0.1273 0.1761 0.129 Uiso 1 1 calc R . .
C23 C 0.916(3) 0.172(2) 0.0450(17) 0.108(4) Uani 1 1 d DU . .
H23A H 0.8654 0.1742 0.0431 0.129 Uiso 1 1 calc R . .
H23B H 0.9319 0.1255 0.0097 0.129 Uiso 1 1 calc R . .
C24 C 0.9475(18) 0.2500 0.011(3) 0.108(4) Uani 1 2 d SDU . .
H24A H 0.9298 0.2500 -0.0533 0.129 Uiso 1 2 calc SR . .
C25 C 1.0244(18) 0.2500 -0.010(3) 0.102(12) Uani 1 2 d SDU . .
H25A H 1.0417 0.2977 -0.0467 0.153 Uiso 1 1 d . . .
H25B H 1.0519 0.2500 0.0480 0.153 Uiso 1 2 d S . .
O7 O 0.6742(5) 0.0846(6) 0.5096(5) 0.094(3) Uani 1 1 d . . .
C26 C 0.6403(8) 0.0135(9) 0.4769(9) 0.109(5) Uani 1 1 d . . .
H26A H 0.6537 0.0030 0.4129 0.164 Uiso 1 1 calc R . .
H26B H 0.5911 0.0213 0.4800 0.164 Uiso 1 1 calc R . .
H26C H 0.6532 -0.0319 0.5157 0.164 Uiso 1 1 calc R . .
O8 O 0.5047(6) 0.2166(8) 0.1257(9) 0.060(4) Uani 0.50 1 d P . .

loop_
_atom_site_aniso_label
_atom_site_aniso_U_11
_atom_site_aniso_U_22
_atom_site_aniso_U_33
_atom_site_aniso_U_23
_atom_site_aniso_U_13
_atom_site_aniso_U_12
U 0.0256(2) 0.0319(2) 0.0245(2) 0.000 0.00242(19) 0.000
O1 0.030(4) 0.072(6) 0.027(4) 0.000 0.004(3) 0.000
O2 0.065(4) 0.035(3) 0.030(3) 0.009(2) -0.015(3) -0.023(3)
O3 0.029(3) 0.037(3) 0.033(3) 0.011(2) 0.004(2) 0.001(2)
O4 0.045(4) 0.030(4) 0.027(3) 0.000 0.004(3) 0.000
O5 0.033(4) 0.051(5) 0.025(4) 0.000 -0.003(3) 0.000
O6 0.031(4) 0.025(4) 0.026(3) 0.000 0.002(3) 0.000
C1 0.025(5) 0.050(7) 0.027(5) 0.000 -0.002(4) 0.000
C2 0.035(4) 0.030(4) 0.028(3) 0.003(3) -0.003(3) -0.006(4)
C3 0.039(4) 0.023(4) 0.029(4) -0.004(3) -0.003(3) -0.002(3)
C4 0.024(5) 0.024(5) 0.025(5) 0.000 -0.003(4) 0.000
C5 0.034(5) 0.025(5) 0.036(6) 0.000 0.010(5) 0.000
C6 0.100(7) 0.064(6) 0.083(6) 0.012(5) 0.051(6) 0.029(5)
C7 0.071(8) 0.117(10) 0.052(7) 0.000 0.004(6) 0.000
C9 0.062(6) 0.043(5) 0.030(4) 0.012(4) -0.011(4) -0.025(5)
C10 0.044(4) 0.030(4) 0.032(4) 0.008(3) -0.004(3) -0.011(4)
C11 0.037(4) 0.035(4) 0.028(3) 0.004(4) 0.004(3) -0.008(3)
C12 0.036(4) 0.030(4) 0.030(4) 0.005(3) 0.010(3) 0.001(3)
C13 0.034(4) 0.031(4) 0.028(3) 0.004(3) 0.005(3) -0.005(3)
C14 0.032(4) 0.034(4) 0.030(4) -0.001(3) -0.002(3) -0.001(4)
C15 0.039(4) 0.039(5) 0.034(4) -0.003(3) 0.008(4) -0.001(4)
C16 0.045(4) 0.035(4) 0.029(3) -0.004(4) 0.006(4) -0.008(3)
C17 0.040(5) 0.036(5) 0.056(5) -0.014(4) 0.005(4) 0.004(4)
C18A 0.057(9) 0.065(10) 0.067(9) 0.003(8) 0.008(7) 0.027(8)
C18B 0.080(11) 0.094(11) 0.082(10) -0.020(8) -0.017(8) 0.020(9)
C19A 0.038(8) 0.049(9) 0.099(11) -0.009(8) 0.015(8) 0.001(7)
C19B 0.064(9) 0.070(10) 0.072(9) 0.016(8) 0.022(8) 0.016(8)
C20A 0.068(10) 0.075(11) 0.067(10) -0.024(8) -0.002(8) 0.014(8)
C20B 0.063(9) 0.053(9) 0.093(11) -0.006(8) 0.007(8) 0.012(7)
C21 0.049(5) 0.035(4) 0.021(3) 0.004(3) 0.001(3) 0.008(4)
N 0.031(6) 0.195(19) 0.044(7) 0.000 0.005(5) 0.000
C22 0.102(6) 0.102(6) 0.119(6) 0.0014(15) 0.014(4) 0.0000(14)
C23 0.102(6) 0.102(6) 0.118(6) 0.0006(10) 0.013(4) 0.0000(10)
C24 0.102(6) 0.103(6) 0.118(6) 0.000 0.013(4) 0.000
C25 0.105(15) 0.114(15) 0.087(14) 0.000 -0.018(10) 0.000
O7 0.119(7) 0.096(7) 0.066(5) 0.004(5) 0.014(5) -0.028(6)
C26 0.144(14) 0.094(11) 0.089(9) 0.005(8) -0.001(9) -0.044(11)
O8 0.041(7) 0.075(11) 0.065(7) -0.005(6) -0.001(6) -0.006(6)

loop_
_atom_type_symbol
_atom_type_description
_atom_type_scat_dispersion_real
_atom_type_scat_dispersion_imag
_atom_type_scat_source
C C 0.0033 0.0016 'International Tables Vol C Tables 4.2.6.8 and 6.1.1.4'
H H 0.0000 0.0000 'International Tables Vol C Tables 4.2.6.8 and 6.1.1.4'
N N 0.0061 0.0033 'International Tables Vol C Tables 4.2.6.8 and 6.1.1.4'
O O 0.0106 0.0060 'International Tables Vol C Tables 4.2.6.8 and 6.1.1.4'
U U -9.6767 9.6646 'International Tables Vol C Tables 4.2.6.8 and 6.1.1.4'

loop_
_geom_angle_atom_site_label_1
_geom_angle_atom_site_label_2
_geom_angle_atom_site_label_3
_geom_angle
_geom_angle_site_symmetry_1
_geom_angle_site_symmetry_3
_geom_angle_publ_flag
O5 U O6 176.6(3) . . ?
O5 U O3 87.04(18) . 7_565 ?
O6 U O3 90.81(18) . 7_565 ?
O5 U O3 87.04(18) . . ?
O6 U O3 90.81(18) . . ?
O3 U O3 102.4(3) 7_565 . ?
O5 U O1 82.6(3) . . ?
O6 U O1 100.9(3) . . ?
O3 U O1 127.76(14) 7_565 . ?
O3 U O1 127.76(14) . . ?
O5 U O2 110.08(16) . . ?
O6 U O2 71.55(16) . . ?
O3 U O2 159.90(18) 7_565 . ?
O3 U O2 69.19(18) . . ?
O1 U O2 66.97(13) . . ?
O5 U O2 110.08(16) . 7_565 ?
O6 U O2 71.55(16) . 7_565 ?
O3 U O2 69.19(18) 7_565 7_565 ?
O3 U O2 159.90(18) . 7_565 ?
O1 U O2 66.97(13) . 7_565 ?
O2 U O2 112.2(2) . 7_565 ?
O5 U C1 106.0(3) . . ?
O6 U C1 77.4(3) . . ?
O3 U C1 127.89(14) 7_565 . ?
O3 U C1 127.89(14) . . ?
O1 U C1 23.5(3) . . ?
O2 U C1 58.87(11) . . ?
O2 U C1 58.87(11) 7_565 . ?
O5 U O4 117.4(2) . . ?
O6 U O4 59.1(2) . . ?
O3 U O4 57.98(14) 7_565 . ?
O3 U O4 57.98(14) . . ?
O1 U O4 160.0(2) . . ?
O2 U O4 103.40(13) . . ?
O2 U O4 103.40(13) 7_565 . ?
C1 U O4 136.5(2) . . ?
C10 O2 C9 113.7(6) . . ?
C21 O4 C21 113.6(7) . 7_565 ?
O1 C1 C2 120.1(5) . . ?
O1 C1 C2 120.1(5) . 7_565 ?
C2 C1 C2 119.7(9) . 7_565 ?
O1 C1 U 41.7(5) . . ?
C2 C1 U 110.8(5) . . ?
C2 C1 U 110.8(5) 7_565 . ?
C3 C2 C1 119.1(7) . . ?
C3 C2 C9 123.4(7) . . ?
C1 C2 C9 117.2(7) . . ?
C2 C3 C4 122.3(7) . . ?
C3 C4 C3 117.2(9) 7_565 . ?
C3 C4 C5 121.4(4) 7_565 . ?
C3 C4 C5 121.4(4) . . ?
C6 C5 C6 108.9(12) . 7_565 ?
C6 C5 C7 108.5(8) . . ?
C6 C5 C7 108.5(8) 7_565 . ?
C6 C5 C4 111.8(6) . . ?
C6 C5 C4 111.8(6) 7_565 . ?
C7 C5 C4 107.4(9) . . ?
O2 C9 C2 107.7(6) . . ?
O2 C10 C11 108.7(6) . . ?
C16 C11 C12 119.7(7) . . ?
C16 C11 C10 121.1(7) . . ?
C12 C11 C10 119.2(7) . . ?
O3 C12 C13 120.2(7) . . ?
O3 C12 C11 120.2(7) . . ?
C13 C12 C11 119.5(7) . . ?
C12 C13 C14 119.4(7) . . ?
C12 C13 C21 119.2(7) . . ?
C14 C13 C21 121.4(7) . . ?
C13 C14 C15 122.9(7) . . ?
C16 C15 C14 115.7(7) . . ?
C16 C15 C17 122.4(7) . . ?
C14 C15 C17 121.9(7) . . ?
C11 C16 C15 122.7(7) . . ?
C19A C17 C20A 112.7(14) . . ?
C20B C17 C15 110.5(10) . . ?
C19A C17 C15 109.4(10) . . ?
C20A C17 C15 112.1(10) . . ?
C20B C17 C19B 108.7(15) . . ?
C15 C17 C19B 109.0(10) . . ?
C20B C17 C18B 111.0(15) . . ?
C15 C17 C18B 113.7(11) . . ?
C19B C17 C18B 103.6(14) . . ?
C19A C17 C18A 105.9(14) . . ?
C20A C17 C18A 110.2(15) . . ?
C15 C17 C18A 106.2(9) . . ?
O4 C21 C13 107.0(5) . . ?
C22 N C22 108.5(14) . 7_565 ?
C22 N O6 97.3(7) . . ?
C22 N O6 97.3(7) 7_565 . ?
C22 N O8 124.1(8) . 4 ?
C22 N O8 104.4(8) 7_565 4 ?
O6 N O8 121.9(5) . 4 ?
C22 N O8 104.4(8) . 6_656 ?
C22 N O8 124.1(8) 7_565 6_656 ?
O6 N O8 121.9(5) . 6_656 ?
C23 C22 N 119(2) . . ?
C22 C23 C24 98(2) . . ?
C23 C24 C23 117(5) . 7_565 ?
C23 C24 C25 118(3) . . ?
C23 C24 C25 118(3) 7_565 . ?
C26 O7 O3 99.7(7) . . ?
O8 O8 O1 78.0(3) 7_565 . ?
O8 O8 O4 79.4(2) 7_565 6_556 ?
O1 O8 O4 154.4(5) . 6_556 ?

loop_
_geom_bond_atom_site_label_1
_geom_bond_atom_site_label_2
_geom_bond_distance
_geom_bond_site_symmetry_2
_geom_bond_publ_flag
U O5 1.776(7) . ?
U O6 1.790(7) . ?
U O3 2.236(5) 7_565 ?
U O3 2.236(5) . ?
U O1 2.240(7) . ?
U O2 2.818(6) . ?
U O2 2.818(6) 7_565 ?
U C1 3.056(10) . ?
U O4 3.716(7) . ?
O1 C1 1.340(12) . ?
O1 O8 2.637(13) . ?
O1 O2 2.832(8) . ?
O1 O3 4.019(8) . ?
O2 C10 1.440(9) . ?
O2 C9 1.453(9) . ?
O2 O3 2.909(7) . ?
O3 C12 1.350(9) . ?
O3 O7 2.806(9) . ?
O3 O4 3.162(8) . ?
O3 O3 3.486(11) 7_565 ?
O4 C21 1.443(8) . ?
O4 C21 1.443(8) 7_565 ?
O6 N 2.788(13) . ?
C1 C2 1.404(9) . ?
C1 C2 1.404(9) 7_565 ?
C2 C3 1.378(10) . ?
C2 C9 1.497(10) . ?
C3 C4 1.396(9) . ?
C4 C3 1.396(8) 7_565 ?
C4 C5 1.554(13) . ?
C5 C6 1.499(12) . ?
C5 C6 1.499(12) 7_565 ?
C5 C7 1.508(19) . ?
C10 C11 1.514(10) . ?
C11 C16 1.391(11) . ?
C11 C12 1.396(10) . ?
C12 C13 1.389(10) . ?
C13 C14 1.388(10) . ?
C13 C21 1.515(10) . ?
C14 C15 1.408(10) . ?
C15 C16 1.396(11) . ?
C15 C17 1.541(11) . ?
C17 C20B 1.49(2) . ?
C17 C19A 1.50(2) . ?
C17 C20A 1.54(2) . ?
C17 C19B 1.54(2) . ?
C17 C18B 1.63(2) . ?
C17 C18A 1.66(2) . ?
C18A C18B 1.46(3) . ?
C18A C20B 1.71(3) . ?
C18B C19A 1.42(3) . ?
C19A C19B 1.37(3) . ?
C19B C20A 1.63(3) . ?
C20A C20B 1.21(3) . ?
N C22 1.554(16) . ?
N C22 1.554(16) 7_565 ?
N O8 2.845(17) 4 ?
N O8 2.845(17) 6_656 ?
C22 C23 1.48(3) . ?
C23 C24 1.50(4) . ?
C24 C23 1.50(4) 7_565 ?
C24 C25 1.52(5) . ?
O7 C26 1.417(15) . ?
O8 O8 1.10(3) 7_565 ?
O8 O4 2.989(13) 6_556 ?
